data_4319500
loop_
_publ_author_name
'Riccardo F. Carina'
'Alan F. Williams'
'G\'erald Bernardinelli'

_publ_contact_author
;
     Dr G\'erald Bernardinelli
     Laboratoire de Cristallographie
     Universit\'e de Gen\`eve
     24, quai E. Ansermet
     CH - 1211 Gen\`eve 4
     Switzerland
;
_publ_contact_author_email gerald.bernardinelli@cryst.unige.ch
_publ_contact_author_fax '(+[41] 22) 702 61 08'
_publ_contact_author_phone '(+[41] 22) 702 62 02'
_publ_section_title
;
 Molecular Tricorns: Self-Assembly of Trinuclear Palladium(II) Complexes
;
_journal_name_full 'Inorganic Chemistry'
_journal_page_first 1826
_journal_page_last 1832
_journal_paper_doi 10.1021/ic0009526
_journal_volume 40
_journal_year 2001
_chemical_formula_moiety '[Pd(C21H17N5)(C3H5O2)2] (CH3CN)'
_chemical_formula_sum 'C29 H30 N6 O4 Pd'
_chemical_formula_weight 633.0
_space_group_IT_number 14
_symmetry_cell_setting monoclinic
_symmetry_space_group_name_Hall '-P 2ybc'
_symmetry_space_group_name_H-M 'P 1 21/c 1'
_audit_conform_dict_name cif_core.dic
_audit_conform_dict_version 2.0.1
_audit_creation_date 1999-09-28
_audit_creation_method from_xtal_archive_file_using_CIFIO
_audit_update_record 199-09-28
_cell_angle_alpha 90.00000
_cell_angle_beta 95.903(8)
_cell_angle_gamma 90.00000
_cell_formula_units_Z 4
_cell_length_a 7.4830(10)
_cell_length_b 23.615(4)
_cell_length_c 16.413(5)
_cell_measurement_reflns_used 28
_cell_measurement_temperature 293
_cell_measurement_theta_max 27.47
_cell_measurement_theta_min 21.10
_cell_volume 2885.0(11)
_computing_cell_refinement Xtal_latcon
_computing_data_collection Philips_PW1100
_computing_data_reduction xtal_REFCAL_LSABS_SORTRF
_computing_molecular_graphics XTA_GX3
_computing_publication_material xtal_BONDLA_CIFIO
_computing_structure_refinement xtal_CRYLSQ
_computing_structure_solution mULTAN_87
_diffrn_measurement_device_type Philips_PW1100_4_circle_diffractometer
_diffrn_measurement_method \w-2\q_scans
_diffrn_radiation_type MoK\a
_diffrn_radiation_wavelength .71073
_diffrn_reflns_av_R_equivalents .047
_diffrn_reflns_limit_h_max 8
_diffrn_reflns_limit_h_min -8
_diffrn_reflns_limit_k_max 25
_diffrn_reflns_limit_k_min 0
_diffrn_reflns_limit_l_max 18
_diffrn_reflns_limit_l_min 0
_diffrn_reflns_number 4161
_diffrn_reflns_theta_max 23.04
_diffrn_standards_decay_% 4.5
_diffrn_standards_interval_time 45
_diffrn_standards_number 2
_exptl_absorpt_coefficient_mu 0.6758
_exptl_absorpt_correction_T_max .17259
_exptl_absorpt_correction_T_min .14675
_exptl_absorpt_correction_type Analytical_integration
_exptl_absorpt_process_details xtal_lsabs
_exptl_crystal_colour yellow
_exptl_crystal_density_diffrn 1.457
_exptl_crystal_density_meas ?
_exptl_crystal_description prism
_exptl_crystal_size_max .28
_exptl_crystal_size_mid .18
_exptl_crystal_size_min .16
_refine_diff_density_max .697
_refine_diff_density_min -.652
_refine_ls_abs_structure_details none
_refine_ls_abs_structure_Flack 0
_refine_ls_extinction_coef .00000
_refine_ls_extinction_method none
_refine_ls_goodness_of_fit_ref 1.731
_refine_ls_hydrogen_treatment calculated
_refine_ls_number_parameters 359
_refine_ls_number_reflns 2722
_refine_ls_R_factor_gt .055
_refine_ls_shift/su_max .012
_refine_ls_structure_factor_coef F
_refine_ls_weighting_details \w=1/[\s^2(Fo)+0.0001(Fo^2)]
_refine_ls_weighting_scheme calc
_refine_ls_wR_factor_ref .046
_reflns_number_gt 2722
_reflns_number_total 4011
_reflns_threshold_expression refl_observed_if_F____>_4.00_sigma(F___)
_cod_data_source_file ic0009526.cif
_cod_data_source_block CARI
_cod_depositor_comments
;
The following automatic conversions were performed:

'_exptl_crystal_density_meas' value 'not_measured' was changed to '?'
- the value is perceived as not measured.

Automatic conversion script
Id: cif_fix_values 3008 2015-01-20 13:52:24Z robertas 
;
_cod_original_formula_sum 'C29 H30 O4 N6 Pd'
_cod_database_code 4319500

loop_
_symmetry_equiv_pos_as_xyz
+x,+y,+z
-x,1/2+y,1/2-z
-x,-y,-z
+x,1/2-y,1/2+z

loop_
_atom_site_label
_atom_site_fract_x
_atom_site_fract_y
_atom_site_fract_z
_atom_site_U_iso_or_equiv
_atom_site_occupancy
_atom_site_adp_type
Pd .78418(8) .01880(3) .36037(4) .0468(4) 1.00000 Uani
N1 .7316(8) .0296(3) .4755(4) .043(5) 1.00000 Uani
N2 .7093(8) -.0072(3) .5990(5) .045(5) 1.00000 Uani
N3 .8543(8) -.0583(3) .4076(4) .043(4) 1.00000 Uani
N4 1.1362(10) -.2427(3) .4986(5) .063(5) 1.00000 Uani
N5 .9131(9) -.2429(3) .5801(5) .057(5) 1.00000 Uani
C1 .7571(9) -.0160(4) .5229(5) .042(5) 1.00000 Uani
C2 .6639(10) .0715(4) .5233(5) .043(5) 1.00000 Uani
C3 .6145(10) .1271(4) .5051(6) .051(6) 1.00000 Uani
C4 .5541(11) .1582(4) .5686(7) .059(6) 1.00000 Uani
C5 .5399(11) .1347(5) .6450(6) .062(7) 1.00000 Uani
C6 .5857(11) .0793(4) .6642(5) .057(6) 1.00000 Uani
C7 .6489(10) .0486(4) .6006(6) .047(6) 1.00000 Uani
C8 .8302(9) -.0664(4) .4870(5) .038(5) 1.00000 Uani
C9 .8729(10) -.1173(4) .5263(5) .042(5) 1.00000 Uani
C10 .9401(10) -.1613(4) .4818(6) .045(6) 1.00000 Uani
C11 .9649(10) -.1524(4) .4003(6) .050(6) 1.00000 Uani
C12 .9225(10) -.1008(4) .3651(5) .048(6) 1.00000 Uani
C13 .9937(12) -.2160(4) .5190(6) .050(6) 1.00000 Uani
C14 1.1494(12) -.2905(4) .5478(6) .060(6) 1.00000 Uani
C15 1.2781(13) -.3343(5) .5537(6) .075(7) 1.00000 Uani
C16 1.2566(16) -.3768(5) .6079(8) .092(9) 1.00000 Uani
C17 1.1133(17) -.3772(5) .6572(7) .089(9) 1.00000 Uani
C18 .9879(13) -.3353(5) .6529(6) .077(7) 1.00000 Uani
C19 1.0103(12) -.2914(4) .5980(6) .057(6) 1.00000 Uani
C20 .7093(10) -.0464(4) .6681(5) .055(6) 1.00000 Uani
C21 .7489(11) -.2276(4) .6144(6) .068(7) 1.00000 Uani
O101 .6949(7) .0952(3) .3236(4) .063(4) 1.00000 Uani
O102 .9557(8) .1282(3) .2926(4) .068(5) 1.00000 Uani
C101 .7927(13) .1317(4) .2949(5) .053(6) 1.00000 Uani
C102 .6922(13) .1843(5) .2661(7) .089(8) 1.00000 Uani
C103 .7731(17) .2189(6) .2098(8) .135(11) 1.00000 Uani
O201 .8548(8) .0003(3) .2494(4) .066(5) 1.00000 Uani
O202 .5715(10) -.0021(4) .1952(4) .111(7) 1.00000 Uani
C201 .7300(18) -.0026(5) .1887(7) .085(9) 1.00000 Uani
C202 .799(3) -.0032(9) .1053(12) .069(7) .60000 Uiso
C202' .848(5) .014(3) .109(3) .18(3) .40000 Uiso
C203 .715(4) -.0362(12) .0538(16) .182(11) .60000 Uiso
C203' .726(7) .027(3) .045(3) .24(3) .40000 Uiso
N01 .301(3) .2810(9) -.3915(18) .38(3) 1.00000 Uani
C01 .266(3) .3231(10) -.3861(14) .204(19) 1.00000 Uani
C02 .212(3) .3756(9) -.3697(12) .199(18) 1.00000 Uani
H3 .62282 .14527 .44457 .05000 1.00000 Uiso
H4 .51666 .20239 .55805 .05000 1.00000 Uiso
H5 .49012 .16117 .69220 .05000 1.00000 Uiso
H6 .57353 .06102 .72442 .05000 1.00000 Uiso
H9 .85423 -.12283 .59080 .05000 1.00000 Uiso
H11 1.01777 -.18613 .36432 .05000 1.00000 Uiso
H12 .94449 -.09386 .30124 .05000 1.00000 Uiso
H15 1.39036 -.33412 .51639 .05000 1.00000 Uiso
H16 1.35327 -.41153 .61346 .05000 1.00000 Uiso
H17 1.10233 -.41205 .69990 .05000 1.00000 Uiso
H18 .87569 -.33607 .69030 .05000 1.00000 Uiso
H201 .79047 -.02614 .71887 .05000 1.00000 Uiso
H202 .57014 -.04883 .68190 .05000 1.00000 Uiso
H203 .75656 -.08997 .66681 .05000 1.00000 Uiso
H211 .65590 -.26229 .59850 .05000 1.00000 Uiso
H212 .78378 -.22670 .68049 .05000 1.00000 Uiso
H213 .67175 -.18903 .60010 .05000 1.00000 Uiso
H1021 .56112 .17134 .23707 .05000 1.00000 Uiso
H1022 .67475 .21000 .31993 .05000 1.00000 Uiso
H1031 .90425 .23191 .23890 .05000 1.00000 Uiso
H1032 .79062 .19325 .15604 .05000 1.00000 Uiso
H1033 .70034 .25709 .18897 .05000 1.00000 Uiso
H2021 .78912 .03953 .08042 .05000 .60000 Uiso
H2022 .93960 -.01629 .11303 .05000 .60000 Uiso
H2031 .72499 -.07917 .07856 .05000 .60000 Uiso
H2032 .57450 -.02336 .04595 .05000 .60000 Uiso
H2033 .76476 -.03683 -.00637 .05000 .60000 Uiso
H2021' .93653 .04944 .12516 .05000 .40000 Uiso
H2022' .92807 -.02277 .09389 .05000 .40000 Uiso
H2031' .63828 -.00881 .02904 .05000 .40000 Uiso
H2032' .64674 .06340 .06030 .05000 .40000 Uiso
H2033' .80275 .03750 -.00626 .05000 .40000 Uiso
H022 .10628 .38935 -.41455 .03500 1.00000 Uiso
H021 .16823 .37705 -.30894 .03500 1.00000 Uiso
H023 .32788 .40455 -.37114 .03500 1.00000 Uiso

loop_
_atom_site_aniso_label
_atom_site_aniso_U_11
_atom_site_aniso_U_22
_atom_site_aniso_U_33
_atom_site_aniso_U_12
_atom_site_aniso_U_13
_atom_site_aniso_U_23
Pd .0392(4) .0478(4) .0534(4) .0007(5) .0051(3) .0056(5)
N1 .032(4) .043(5) .052(5) .005(4) -.001(4) -.003(4)
N2 .031(4) .052(5) .050(5) -.005(4) .003(4) -.005(4)
N3 .034(4) .043(5) .051(5) -.005(4) .001(4) .003(4)
N4 .063(6) .050(5) .077(6) .009(5) .016(5) .003(5)
N5 .066(5) .049(5) .057(5) .004(4) .008(5) .001(4)
C1 .032(5) .039(5) .053(6) -.001(5) .003(4) -.005(6)
C2 .031(5) .048(6) .048(6) -.002(4) -.004(4) -.002(5)
C3 .042(5) .049(6) .059(7) .002(5) -.002(5) .000(5)
C4 .039(6) .047(6) .088(8) .006(5) -.004(6) -.006(6)
C5 .048(6) .061(7) .077(8) -.004(5) .013(6) -.025(6)
C6 .044(6) .065(7) .062(7) -.010(5) .005(5) -.010(6)
C7 .028(5) .051(6) .062(7) -.000(5) .002(5) -.013(6)
C8 .026(5) .046(6) .043(6) -.008(4) .002(4) -.001(5)
C9 .034(5) .043(6) .049(6) -.002(4) .002(4) -.001(5)
C10 .031(5) .051(6) .052(6) -.001(5) .004(4) .013(5)
C11 .048(6) .046(6) .056(7) .006(5) .011(5) -.006(5)
C12 .043(5) .052(6) .052(6) -.002(5) .011(5) -.003(5)
C13 .050(6) .048(7) .050(7) -.003(5) -.000(5) -.006(5)
C14 .063(7) .050(7) .064(7) .006(5) -.002(6) -.001(5)
C15 .080(8) .064(7) .082(8) .025(6) .018(6) .012(6)
C16 .109(10) .063(8) .102(10) .031(7) .004(8) .024(7)
C17 .110(10) .082(9) .073(8) .009(8) .002(8) .032(7)
C18 .078(8) .070(8) .086(8) .015(6) .017(6) .038(7)
C19 .060(6) .054(7) .057(7) .003(5) .008(5) -.004(5)
C20 .048(6) .059(6) .059(6) .007(5) .012(5) .013(5)
C21 .051(6) .070(7) .085(8) .016(5) .020(6) .005(6)
O101 .052(4) .056(4) .083(5) .002(4) .018(4) .018(4)
O102 .051(4) .067(5) .086(5) .002(4) .007(4) .020(4)
C101 .051(6) .053(7) .055(7) -.000(5) .006(5) .007(5)
C102 .077(8) .075(8) .113(9) .002(6) .002(7) .054(7)
C103 .138(12) .110(11) .152(13) .041(9) .001(10) .055(10)
O201 .076(5) .070(5) .053(4) .015(4) .017(4) .005(4)
O202 .087(6) .182(10) .063(5) -.011(6) .009(4) -.006(5)
C201 .105(10) .096(10) .060(7) .021(8) .039(8) .021(6)
N01 .156(15) .28(3) .67(5) .088(15) -.144(19) -.34(3)
C01 .128(15) .20(3) .27(3) .057(16) -.058(14) -.15(2)
C02 .203(18) .25(3) .157(16) .016(18) .080(13) .046(16)

loop_
_atom_type_symbol
_atom_type_scat_source
_atom_type_scat_dispersion_real
_atom_type_scat_dispersion_imag
C Int._Tables_Vol_IV_Tables_2.2B_and_2.3.1 .002 .002
H Int._Tables_Vol_IV_Tables_2.2B_and_2.3.1 0 0
O Int._Tables_Vol_IV_Tables_2.2B_and_2.3.1 .008 .006
N Int._Tables_Vol_IV_Tables_2.2B_and_2.3.1 .004 .003
Pd Int._Tables_Vol_IV_Tables_2.2B_and_2.3.1 -1.177 1.007

loop_
_geom_angle_atom_site_label_1
_geom_angle_atom_site_label_2
_geom_angle_atom_site_label_3
_geom_angle_site_symmetry_1
_geom_angle_site_symmetry_2
_geom_angle_site_symmetry_3
_geom_angle
N1 Pd N3 . . . 79.6(3)
N1 Pd O101 . . . 94.5(3)
N1 Pd O201 . . . 173.3(3)
N3 Pd O101 . . . 173.4(3)
N3 Pd O201 . . . 94.0(3)
O101 Pd O201 . . . 91.9(3)
Pd N1 C1 . . . 115.0(6)
Pd N1 C2 . . . 138.4(6)
C1 N1 C2 . . . 106.5(7)
C1 N2 C7 . . . 106.2(7)
C1 N2 C20 . . . 129.8(7)
C7 N2 C20 . . . 123.9(7)
Pd N3 C8 . . . 116.2(5)
Pd N3 C12 . . . 124.5(6)
C8 N3 C12 . . . 119.3(7)
C13 N4 C14 . . . 104.7(8)
C13 N5 C19 . . . 106.2(7)
C13 N5 C21 . . . 128.4(7)
C19 N5 C21 . . . 125.2(8)
N1 C1 N2 . . . 112.4(8)
N1 C1 C8 . . . 117.4(7)
N2 C1 C8 . . . 130.1(8)
N1 C2 C3 . . . 131.0(8)
N1 C2 C7 . . . 107.8(7)
C3 C2 C7 . . . 121.1(8)
C2 C3 C4 . . . 116.1(8)
C2 C3 H3 . . . 122.0(8)
C4 C3 H3 . . . 122.0(8)
C3 C4 C5 . . . 121.9(8)
C3 C4 H4 . . . 119.0(9)
C5 C4 H4 . . . 119.0(9)
C4 C5 C6 . . . 123.1(9)
C4 C5 H5 . . . 118.5(9)
C6 C5 H5 . . . 118.4(9)
C5 C6 C7 . . . 114.6(9)
C5 C6 H6 . . . 122.7(9)
C7 C6 H6 . . . 122.7(9)
N2 C7 C2 . . . 107.0(8)
N2 C7 C6 . . . 129.9(9)
C2 C7 C6 . . . 123.1(9)
N3 C8 C1 . . . 111.6(7)
N3 C8 C9 . . . 121.7(7)
C1 C8 C9 . . . 126.7(8)
C8 C9 C10 . . . 118.8(8)
C8 C9 H9 . . . 120.6(7)
C10 C9 H9 . . . 120.6(7)
C9 C10 C11 . . . 118.9(8)
C9 C10 C13 . . . 122.4(8)
C11 C10 C13 . . . 118.6(8)
C10 C11 C12 . . . 119.6(8)
C10 C11 H11 . . . 120.2(8)
C12 C11 H11 . . . 120.2(8)
N3 C12 C11 . . . 121.7(8)
N3 C12 H12 . . . 119.2(8)
C11 C12 H12 . . . 119.1(8)
N4 C13 N5 . . . 113.2(8)
N4 C13 C10 . . . 120.7(8)
N5 C13 C10 . . . 126.0(8)
N4 C14 C15 . . . 130.2(9)
N4 C14 C19 . . . 110.1(8)
C15 C14 C19 . . . 119.7(9)
C14 C15 C16 . . . 117.4(10)
C14 C15 H15 . . . 121.3(9)
C16 C15 H15 . . . 121.3(10)
C15 C16 C17 . . . 121.9(10)
C15 C16 H16 . . . 119.1(12)
C17 C16 H16 . . . 119.0(11)
C16 C17 C18 . . . 121.9(10)
C16 C17 H17 . . . 119.1(11)
C18 C17 H17 . . . 119.0(11)
C17 C18 C19 . . . 116.5(10)
C17 C18 H18 . . . 121.8(10)
C19 C18 H18 . . . 121.7(9)
N5 C19 C14 . . . 105.8(8)
N5 C19 C18 . . . 131.6(9)
C14 C19 C18 . . . 122.6(9)
N2 C20 H201 . . . 105.7(7)
N2 C20 H202 . . . 105.7(6)
N2 C20 H203 . . . 123.9(7)
H201 C20 H202 . . . 109.5(7)
H201 C20 H203 . . . 105.8(7)
H202 C20 H203 . . . 105.8(7)
N5 C21 H211 . . . 105.4(7)
N5 C21 H212 . . . 105.4(7)
N5 C21 H213 . . . 125.2(8)
H211 C21 H212 . . . 109.5(8)
H211 C21 H213 . . . 105.4(7)
H212 C21 H213 . . . 105.4(8)
Pd O101 C101 . . . 123.0(6)
O101 C101 O102 . . . 126.0(8)
O101 C101 C102 . . . 113.2(8)
O102 C101 C102 . . . 120.8(8)
C101 C102 C103 . . . 116.7(9)
C101 C102 H1021 . . . 107.6(9)
C101 C102 H1022 . . . 107.6(9)
C103 C102 H1021 . . . 107.7(10)
C103 C102 H1022 . . . 107.7(10)
H1021 C102 H1022 . . . 109.5(9)
C102 C103 H1031 . . . 107.6(11)
C102 C103 H1032 . . . 107.7(11)
C102 C103 H1033 . . . 116.7(12)
H1031 C103 H1032 . . . 109.5(12)
H1031 C103 H1033 . . . 107.6(11)
H1032 C103 H1033 . . . 107.6(11)
Pd O201 C201 . . . 118.4(7)
O201 C201 O202 . . . 124.9(10)
O201 C201 C202 . . . 114.2(12)
O201 C201 C202' . . . 100.8(15)
O202 C201 C202 . . . 120.9(11)
O202 C201 C202' . . . 131.6(15)
C201 C202 C203 . . . 114.7(19)
C201 C202 H2021 . . . 108.3(15)
C201 C202 H2022 . . . 108.3(14)
C203 C202 H2021 . . . 108.0(19)
C203 C202 H2022 . . . 108(2)
H2021 C202 H2022 . . . 109.5(17)
C201 C202' C203' . . . 107(3)
C201 C202' H2021' . . . 110(4)
C201 C202' H2022' . . . 110(4)
C203' C202' H2021' . . . 111(5)
C203' C202' H2022' . . . 109(4)
H2021' C202' H2022' . . . 109(3)
C202 C203 H2031 . . . 108(3)
C202 C203 H2032 . . . 108(3)
C202 C203 H2033 . . . 115(3)
H2031 C203 H2032 . . . 109(3)
H2031 C203 H2033 . . . 108(3)
H2032 C203 H2033 . . . 108(3)
C202' C203' H2031' . . . 111(5)
C202' C203' H2032' . . . 109(4)
C202' C203' H2033' . . . 107(4)
H2031' C203' H2032' . . . 110(5)
H2031' C203' H2033' . . . 111(4)
H2032' C203' H2033' . . . 110(5)
N01 C01 C02 . . . 172(3)
C01 C02 H022 . . . 111.0(18)
C01 C02 H021 . . . 109.9(19)
C01 C02 H023 . . . 108.2(18)
H022 C02 H021 . . . 110.8(17)
H022 C02 H023 . . . 108.8(17)
H021 C02 H023 . . . 108.1(16)

loop_
_geom_bond_atom_site_label_1
_geom_bond_atom_site_label_2
_geom_bond_site_symmetry_1
_geom_bond_site_symmetry_2
_geom_bond_distance
Pd N1 . . 1.985(7)
Pd N3 . . 2.027(7)
Pd O101 . . 1.997(6)
Pd O201 . . 1.996(6)
N1 C1 . . 1.329(11)
N1 C2 . . 1.391(11)
N2 C1 . . 1.351(11)
N2 C7 . . 1.394(12)
N2 C20 . . 1.463(11)
N3 C8 . . 1.347(11)
N3 C12 . . 1.352(11)
N4 C13 . . 1.311(12)
N4 C14 . . 1.387(12)
N5 C13 . . 1.376(12)
N5 C19 . . 1.373(11)
N5 C21 . . 1.449(11)
C1 C8 . . 1.459(12)
C2 C3 . . 1.389(12)
C2 C7 . . 1.394(13)
C3 C4 . . 1.388(13)
C3 H3 . . 1.090(9)
C4 C5 . . 1.385(15)
C4 H4 . . 1.090(9)
C5 C6 . . 1.380(14)
C5 H5 . . 1.090(10)
C6 C7 . . 1.394(13)
C6 H6 . . 1.090(9)
C8 C9 . . 1.387(11)
C9 C10 . . 1.394(12)
C9 H9 . . 1.090(8)
C10 C11 . . 1.386(12)
C10 C13 . . 1.467(12)
C11 C12 . . 1.371(12)
C11 H11 . . 1.090(9)
C12 H12 . . 1.090(8)
C14 C15 . . 1.410(13)
C14 C19 . . 1.393(14)
C15 C16 . . 1.362(16)
C15 H15 . . 1.090(10)
C16 C17 . . 1.407(18)
C16 H16 . . 1.091(11)
C17 C18 . . 1.360(16)
C17 H17 . . 1.090(11)
C18 C19 . . 1.395(14)
C18 H18 . . 1.090(10)
C20 H201 . . 1.090(8)
C20 H202 . . 1.090(8)
C20 H203 . . 1.090(9)
C21 H211 . . 1.090(9)
C21 H212 . . 1.090(9)
C21 H213 . . 1.090(9)
O101 C101 . . 1.251(11)
O102 C101 . . 1.227(11)
C101 C102 . . 1.504(13)
C102 C103 . . 1.414(17)
C102 H1021 . . 1.090(10)
C102 H1022 . . 1.090(11)
C103 H1031 . . 1.090(13)
C103 H1032 . . 1.090(13)
C103 H1033 . . 1.090(13)
O201 C201 . . 1.295(13)
O202 C201 . . 1.201(16)
C201 C202 . . 1.51(3)
C202 C202' . . .55(5)
C202 C203 . . 1.27(4)
C202 H2021 . . 1.09(2)
C202 H2022 . . 1.090(19)
C202' C203' . . 1.36(6)
C202' H2021' . . 1.08(5)
C202' H2022' . . 1.10(5)
C203 C203' . . 1.50(6)
C203 H2031 . . 1.09(3)
C203 H2032 . . 1.09(3)
C203 H2033 . . 1.09(3)
C203' H2031' . . 1.08(5)
C203' H2032' . . 1.10(6)
C203' H2033' . . 1.09(5)
N01 C01 . . 1.03(4)
C01 C02 . . 1.34(4)
C02 H022 . . 1.072(18)
C02 H021 . . 1.081(19)
C02 H023 . . 1.11(2)

loop_
_geom_torsion_atom_site_label_1
_geom_torsion_atom_site_label_2
_geom_torsion_atom_site_label_3
_geom_torsion_atom_site_label_4
_geom_torsion_site_symmetry_1
_geom_torsion_site_symmetry_2
_geom_torsion_site_symmetry_3
_geom_torsion_site_symmetry_4
_geom_torsion
N3 Pd N1 C1 . . . . -3.0(5)
N3 Pd N1 C2 . . . . -178.4(8)
O101 Pd N1 C1 . . . . 173.9(5)
O101 Pd N1 C2 . . . . -1.6(7)
O201 Pd N1 C1 . . . . -21(3)
O201 Pd N1 C2 . . . . 163.1(18)
N1 Pd N3 C8 . . . . 1.7(5)
N1 Pd N3 C12 . . . . -178.1(6)
O101 Pd N3 C8 . . . . -27(3)
O101 Pd N3 C12 . . . . 153.3(18)
O201 Pd N3 C8 . . . . 179.6(5)
O201 Pd N3 C12 . . . . -.2(6)
N1 Pd O101 C101 . . . . 119.2(7)
N3 Pd O101 C101 . . . . 147.4(18)
O201 Pd O101 C101 . . . . -59.1(7)
N1 Pd O201 C201 . . . . 132(2)
N3 Pd O201 C201 . . . . 113.5(7)
O101 Pd O201 C201 . . . . -63.5(7)
Pd N1 C1 N2 . . . . -176.3(5)
Pd N1 C1 C8 . . . . 3.8(8)
C2 N1 C1 N2 . . . . .5(8)
C2 N1 C1 C8 . . . . -179.4(6)
Pd N1 C2 C3 . . . . -4.7(13)
Pd N1 C2 C7 . . . . 175.1(6)
C1 N1 C2 C3 . . . . 179.6(8)
C1 N1 C2 C7 . . . . -.5(8)
C7 N2 C1 N1 . . . . -.2(8)
C7 N2 C1 C8 . . . . 179.6(7)
C20 N2 C1 N1 . . . . 177.4(7)
C20 N2 C1 C8 . . . . -2.8(12)
C1 N2 C7 C2 . . . . -.1(8)
C1 N2 C7 C6 . . . . -179.4(8)
C20 N2 C7 C2 . . . . -177.9(7)
C20 N2 C7 C6 . . . . 2.8(12)
Pd N3 C8 C1 . . . . -.3(7)
Pd N3 C8 C9 . . . . 179.9(5)
C12 N3 C8 C1 . . . . 179.5(6)
C12 N3 C8 C9 . . . . -.3(10)
Pd N3 C12 C11 . . . . -179.0(6)
C8 N3 C12 C11 . . . . 1.2(11)
C14 N4 C13 N5 . . . . 1.1(10)
C14 N4 C13 C10 . . . . 177.4(8)
C13 N4 C14 C15 . . . . -178.8(10)
C13 N4 C14 C19 . . . . -.0(10)
C19 N5 C13 N4 . . . . -1.8(10)
C19 N5 C13 C10 . . . . -177.9(8)
C21 N5 C13 N4 . . . . -176.1(8)
C21 N5 C13 C10 . . . . 7.8(13)
C13 N5 C19 C14 . . . . 1.6(9)
C13 N5 C19 C18 . . . . -178.0(10)
C21 N5 C19 C14 . . . . 176.2(8)
C21 N5 C19 C18 . . . . -3.5(15)
N1 C1 C8 N3 . . . . -2.3(9)
N1 C1 C8 C9 . . . . 177.5(7)
N2 C1 C8 N3 . . . . 177.9(7)
N2 C1 C8 C9 . . . . -2.3(12)
N1 C2 C3 C4 . . . . -178.8(7)
C7 C2 C3 C4 . . . . 1.3(11)
N1 C2 C7 N2 . . . . .4(8)
N1 C2 C7 C6 . . . . 179.7(7)
C3 C2 C7 N2 . . . . -179.7(7)
C3 C2 C7 C6 . . . . -.4(12)
C2 C3 C4 C5 . . . . -1.5(12)
C3 C4 C5 C6 . . . . .6(13)
C4 C5 C6 C7 . . . . .4(12)
C5 C6 C7 N2 . . . . 178.7(8)
C5 C6 C7 C2 . . . . -.5(11)
N3 C8 C9 C10 . . . . -.9(11)
C1 C8 C9 C10 . . . . 179.3(7)
C8 C9 C10 C11 . . . . 1.1(11)
C8 C9 C10 C13 . . . . 178.1(7)
C9 C10 C11 C12 . . . . -.3(11)
C13 C10 C11 C12 . . . . -177.4(7)
C9 C10 C13 N4 . . . . -141.1(8)
C9 C10 C13 N5 . . . . 34.7(12)
C11 C10 C13 N4 . . . . 35.9(11)
C11 C10 C13 N5 . . . . -148.3(8)
C10 C11 C12 N3 . . . . -.9(12)
N4 C14 C15 C16 . . . . -179.7(10)
C19 C14 C15 C16 . . . . 1.7(14)
N4 C14 C19 N5 . . . . -1.0(10)
N4 C14 C19 C18 . . . . 178.7(8)
C15 C14 C19 N5 . . . . 177.9(8)
C15 C14 C19 C18 . . . . -2.4(14)
C14 C15 C16 C17 . . . . -.7(16)
C15 C16 C17 C18 . . . . .4(17)
C16 C17 C18 C19 . . . . -1.0(15)
C17 C18 C19 N5 . . . . -178.3(10)
C17 C18 C19 C14 . . . . 2.0(14)
Pd O101 C101 O102 . . . . -7.3(12)
Pd O101 C101 C102 . . . . 176.0(6)
O101 C101 C102 C103 . . . . -159.8(9)
O102 C101 C102 C103 . . . . 23.3(14)
Pd O201 C201 O202 . . . . -9.8(13)
Pd O201 C201 C202 . . . . 166.5(10)
Pd O201 C201 C202' . . . . 153.1(18)
O201 C201 C202 C203 . . . . 140.9(18)
O202 C201 C202 C203 . . . . -43(3)
O201 C201 C202' C203' . . . . -165(4)
O202 C201 C202' C203' . . . . -3(5)
C202 C201 C202' C203' . . . . 57(5)
